data_7710661
loop_
_publ_author_name
'Horrer, G\"unther'
'Mann, Sophie'
'Krummenacher, Ivo'
'Braunschweig, Holger'
'Radius, Udo'

_publ_section_title
;
 N-Heterocyclic Carbene and Cyclic (Alkyl)(amino)carbene Complexes of
 Vanadium(III) and Vanadium(V)
;
_journal_name_full 'Dalton Transactions'
_journal_paper_doi 10.1039/D2DT01250B
_journal_year 2022
_chemical_formula_moiety 'C56 H62 Cl6 N6 V2'
_chemical_formula_sum 'C56 H62 Cl6 N6 V2'
_chemical_formula_weight 1133.69
_space_group_crystal_system triclinic
_space_group_IT_number 2
_space_group_name_Hall '-P 1'
_space_group_name_H-M_alt 'P -1'
_atom_sites_solution_hydrogens geom
_atom_sites_solution_primary dual
_atom_sites_solution_secondary difmap
_audit_creation_method SHELXL-2018/3
_audit_update_record
;
2022-04-21 deposited with the CCDC.	2022-07-01 downloaded from the CCDC.
;
_cell_angle_alpha 92.430(2)
_cell_angle_beta 99.959(2)
_cell_angle_gamma 94.631(2)
_cell_formula_units_Z 1
_cell_length_a 8.2007(2)
_cell_length_b 10.9533(2)
_cell_length_c 15.7167(4)
_cell_measurement_reflns_used 18205
_cell_measurement_temperature 100.00(10)
_cell_measurement_theta_max 75.2300
_cell_measurement_theta_min 2.8470
_cell_volume 1383.65(6)
_computing_cell_refinement 'CrysAlisPro 1.171.41.96a (Rigaku OD, 2021)'
_computing_data_collection 'BIS 2011.8 / APEX2 ver. 2014.9 (Bruker AXS)'
_computing_data_reduction 'CrysAlisPro 1.171.41.96a (Rigaku OD, 2021)'
_computing_molecular_graphics 'ShelXLe (Huebschle et all, 2011)'
_computing_publication_material 'SHELXL-2017/1 (Sheldrick, 2017)'
_computing_structure_refinement 'SHELXL-2017/1 (Sheldrick, 2017)'
_computing_structure_solution 'SHELXT (Sheldrick, 2014)'
_diffrn_ambient_temperature 100.00(10)
_diffrn_detector_area_resol_mean 10.0
_diffrn_measured_fraction_theta_full 0.993
_diffrn_measured_fraction_theta_max 0.993
_diffrn_measurement_device_type 'PhotonJet R (Cu) X-ray Source'
_diffrn_measurement_method '\w scans'
_diffrn_radiation_type CuK\a
_diffrn_radiation_wavelength 1.54184
_diffrn_reflns_av_R_equivalents 0.0343
_diffrn_reflns_av_unetI/netI 0.0266
_diffrn_reflns_Laue_measured_fraction_full 0.993
_diffrn_reflns_Laue_measured_fraction_max 0.993
_diffrn_reflns_limit_h_max 9
_diffrn_reflns_limit_h_min -10
_diffrn_reflns_limit_k_max 13
_diffrn_reflns_limit_k_min -13
_diffrn_reflns_limit_l_max 19
_diffrn_reflns_limit_l_min -18
_diffrn_reflns_number 27628
_diffrn_reflns_point_group_measured_fraction_full 0.993
_diffrn_reflns_point_group_measured_fraction_max 0.993
_diffrn_reflns_theta_full 72.000
_diffrn_reflns_theta_max 72.127
_diffrn_reflns_theta_min 2.859
_diffrn_source 'Rotating-anode X-ray tube'
_exptl_absorpt_coefficient_mu 5.822
_exptl_absorpt_correction_T_max 0.956
_exptl_absorpt_correction_T_min 0.517
_exptl_absorpt_correction_type gaussian
_exptl_absorpt_process_details
;
CrysAlisPro 1.171.41.96a (Rigaku Oxford Diffraction, 2021) Numerical 
absorption correction based on gaussian integration over a multifaceted 
crystal model Empirical absorption correction using spherical harmonics, 
implemented in SCALE3 ABSPACK scaling algorithm.
;
_exptl_crystal_colour 'clear red'
_exptl_crystal_density_diffrn 1.361
_exptl_crystal_description plate
_exptl_crystal_F_000 588
_exptl_crystal_size_max 0.150
_exptl_crystal_size_mid 0.080
_exptl_crystal_size_min 0.040
_refine_diff_density_max 0.306
_refine_diff_density_min -0.424
_refine_diff_density_rms 0.052
_refine_ls_extinction_method none
_refine_ls_goodness_of_fit_ref 1.060
_refine_ls_hydrogen_treatment constr
_refine_ls_matrix_type full
_refine_ls_number_parameters 323
_refine_ls_number_reflns 5418
_refine_ls_number_restraints 0
_refine_ls_restrained_S_all 1.060
_refine_ls_R_factor_all 0.0347
_refine_ls_R_factor_gt 0.0314
_refine_ls_shift/su_max 0.001
_refine_ls_shift/su_mean 0.000
_refine_ls_structure_factor_coef Fsqd
_refine_ls_weighting_details 'w=1/[\s^2^(Fo^2^)+(0.0461P)^2^+0.5804P] where P=(Fo^2^+2Fc^2^)/3'
_refine_ls_weighting_scheme calc
_refine_ls_wR_factor_gt 0.0838
_refine_ls_wR_factor_ref 0.0858
_reflns_Friedel_coverage 0.000
_reflns_number_gt 4931
_reflns_number_total 5418
_reflns_threshold_expression 'I > 2\s(I)'
_cod_data_source_file d2dt01250b2.cif
_cod_data_source_block compound_19
_cod_database_code 7710661
_shelx_shelxl_version_number 2018/3
_shelx_space_group_comment
;
The symmetry employed for this shelxl refinement is uniquely defined
by the following loop, which should always be used as a source of
symmetry information in preference to the above space-group names.
They are only intended as comments.
;
_shelx_estimated_absorpt_t_min 0.475
_shelx_estimated_absorpt_t_max 0.801

loop_
_space_group_symop_operation_xyz
'x, y, z'
'-x, -y, -z'

loop_
_atom_site_label
_atom_site_type_symbol
_atom_site_fract_x
_atom_site_fract_y
_atom_site_fract_z
_atom_site_U_iso_or_equiv
_atom_site_adp_type
_atom_site_occupancy
_atom_site_site_symmetry_order
_atom_site_calc_flag
_atom_site_refinement_flags_posn
_atom_site_refinement_flags_adp
_atom_site_refinement_flags_occupancy
_atom_site_disorder_assembly
_atom_site_disorder_group
V1_1 V 0.61839(3) 0.65895(3) 0.75511(2) 0.01796(9) Uani 1 1 d . . . . .
Cl2_1 Cl 0.43632(6) 0.78777(4) 0.79324(3) 0.03129(12) Uani 1 1 d . . . . .
Cl3_1 Cl 0.81162(5) 0.73510(4) 0.87121(3) 0.02557(11) Uani 1 1 d . . . . .
Cl1_1 Cl 0.49076(5) 0.64157(4) 0.61512(3) 0.02365(10) Uani 1 1 d . . . . .
N1_2 N 0.56325(18) 0.52481(13) 0.78856(9) 0.0212(3) Uani 1 1 d . . . . .
C2_2 C 0.3992(2) 0.32952(16) 0.77232(11) 0.0224(4) Uani 1 1 d . . . . .
H2_2 H 0.370075 0.337646 0.711774 0.027 Uiso 1 1 calc R U . . .
C3_2 C 0.3393(2) 0.22669(17) 0.80968(12) 0.0248(4) Uani 1 1 d . . . . .
H3_2 H 0.268233 0.164672 0.774256 0.030 Uiso 1 1 calc R U . . .
C4_2 C 0.3815(2) 0.21262(17) 0.89865(12) 0.0249(4) Uani 1 1 d . . . . .
C5_2 C 0.4851(2) 0.30482(17) 0.94957(12) 0.0253(4) Uani 1 1 d . . . . .
H5_2 H 0.514307 0.296600 1.010107 0.030 Uiso 1 1 calc R U . . .
C6_2 C 0.5465(2) 0.40860(17) 0.91340(11) 0.0224(4) Uani 1 1 d . . . . .
H6_2 H 0.617542 0.470533 0.948901 0.027 Uiso 1 1 calc R U . . .
C7_2 C 0.3169(3) 0.09920(19) 0.93759(14) 0.0349(5) Uani 1 1 d . . . . .
H7A_2 H 0.354812 0.105752 1.000391 0.052 Uiso 1 1 calc R U . . .
H7B_2 H 0.358709 0.026909 0.912794 0.052 Uiso 1 1 calc R U . . .
H7C_2 H 0.195098 0.091151 0.924909 0.052 Uiso 1 1 calc R U . . .
C1_2 C 0.5031(2) 0.42129(15) 0.82452(11) 0.0191(3) Uani 1 1 d . . . . .
C1_3 C 0.8404(2) 0.61656(15) 0.70672(10) 0.0168(3) Uani 1 1 d . . . . .
N1_3 N 0.92894(17) 0.68972(13) 0.65949(9) 0.0177(3) Uani 1 1 d . . . . .
C2_3 C 1.0795(2) 0.64415(17) 0.65339(11) 0.0228(4) Uani 1 1 d . . . . .
H2_3 H 1.162927 0.679334 0.624475 0.027 Uiso 1 1 calc R U . . .
N2_3 N 0.93771(17) 0.52436(13) 0.72808(9) 0.0180(3) Uani 1 1 d . . . . .
C3_3 C 1.0849(2) 0.54065(16) 0.69626(11) 0.0217(3) Uani 1 1 d . . . . .
H3_3 H 1.172792 0.488524 0.703402 0.026 Uiso 1 1 calc R U . . .
C1_4 C 0.8708(2) 0.79008(15) 0.60899(11) 0.0187(3) Uani 1 1 d . . . . .
C2_4 C 0.7964(2) 0.76109(16) 0.52287(11) 0.0213(3) Uani 1 1 d . . . . .
C3_4 C 0.7431(2) 0.85787(17) 0.47310(12) 0.0251(4) Uani 1 1 d . . . . .
H3_4 H 0.689854 0.840500 0.414697 0.030 Uiso 1 1 calc R U . . .
C4_4 C 0.7657(2) 0.97873(17) 0.50651(12) 0.0259(4) Uani 1 1 d . . . . .
C5_4 C 0.8471(2) 1.00351(16) 0.59138(12) 0.0257(4) Uani 1 1 d . . . . .
H5_4 H 0.865359 1.086157 0.614184 0.031 Uiso 1 1 calc R U . . .
C6_4 C 0.9029(2) 0.91056(16) 0.64411(11) 0.0213(3) Uani 1 1 d . . . . .
C7_4 C 0.7775(2) 0.63169(17) 0.48411(12) 0.0273(4) Uani 1 1 d . . . . .
H7A_4 H 0.686049 0.622960 0.434433 0.041 Uiso 1 1 calc R U . . .
H7B_4 H 0.753185 0.574675 0.527607 0.041 Uiso 1 1 calc R U . . .
H7C_4 H 0.880845 0.613142 0.465024 0.041 Uiso 1 1 calc R U . . .
C8_4 C 0.7034(3) 1.0804(2) 0.45119(14) 0.0364(5) Uani 1 1 d . . . . .
H8A_4 H 0.773041 1.156862 0.470264 0.055 Uiso 1 1 calc R U . . .
H8B_4 H 0.588183 1.091140 0.456806 0.055 Uiso 1 1 calc R U . . .
H8C_4 H 0.708519 1.059098 0.390569 0.055 Uiso 1 1 calc R U . . .
C9_4 C 1.0018(2) 0.94057(17) 0.73376(12) 0.0277(4) Uani 1 1 d . . . . .
H9A_4 H 1.001100 1.028194 0.749001 0.042 Uiso 1 1 calc R U . . .
H9B_4 H 1.116596 0.920670 0.735168 0.042 Uiso 1 1 calc R U . . .
H9C_4 H 0.952036 0.892355 0.775389 0.042 Uiso 1 1 calc R U . . .
C1_5 C 0.8990(2) 0.41606(15) 0.77309(11) 0.0195(3) Uani 1 1 d . . . . .
C2_5 C 0.9811(2) 0.40637(17) 0.85768(11) 0.0226(4) Uani 1 1 d . . . . .
C3_5 C 0.9447(2) 0.29901(18) 0.89778(12) 0.0283(4) Uani 1 1 d . . . . .
H3_5 H 0.998298 0.290576 0.955583 0.034 Uiso 1 1 calc R U . . .
C4_5 C 0.8333(3) 0.20396(18) 0.85650(13) 0.0297(4) Uani 1 1 d . . . . .
C5_5 C 0.7587(2) 0.21541(17) 0.77089(13) 0.0269(4) Uani 1 1 d . . . . .
H5_5 H 0.684681 0.149920 0.741359 0.032 Uiso 1 1 calc R U . . .
C6_5 C 0.7905(2) 0.32127(16) 0.72751(12) 0.0217(4) Uani 1 1 d . . . . .
C7_5 C 1.1078(2) 0.50512(19) 0.90316(12) 0.0283(4) Uani 1 1 d . . . . .
H7A_5 H 1.122755 0.496403 0.965767 0.042 Uiso 1 1 calc R U . . .
H7B_5 H 1.069381 0.585728 0.889821 0.042 Uiso 1 1 calc R U . . .
H7C_5 H 1.213868 0.497655 0.883571 0.042 Uiso 1 1 calc R U . . .
C8_5 C 0.7927(3) 0.0906(2) 0.90308(16) 0.0412(5) Uani 1 1 d . . . . .
H8A_5 H 0.707366 0.036009 0.865121 0.062 Uiso 1 1 calc R U . . .
H8B_5 H 0.751194 0.114369 0.955675 0.062 Uiso 1 1 calc R U . . .
H8C_5 H 0.893136 0.047775 0.918649 0.062 Uiso 1 1 calc R U . . .
C9_5 C 0.7091(2) 0.33257(17) 0.63488(12) 0.0260(4) Uani 1 1 d . . . . .
H9A_5 H 0.643430 0.255468 0.612880 0.039 Uiso 1 1 calc R U . . .
H9B_5 H 0.794888 0.350136 0.599631 0.039 Uiso 1 1 calc R U . . .
H9C_5 H 0.636212 0.399441 0.631919 0.039 Uiso 1 1 calc R U . . .

loop_
_atom_site_aniso_label
_atom_site_aniso_U_11
_atom_site_aniso_U_22
_atom_site_aniso_U_33
_atom_site_aniso_U_23
_atom_site_aniso_U_13
_atom_site_aniso_U_12
V1_1 0.01510(15) 0.01744(15) 0.02204(16) 0.00216(11) 0.00380(11) 0.00407(11)
Cl2_1 0.0242(2) 0.0329(2) 0.0370(3) -0.00608(19) 0.00332(18) 0.01285(18)
Cl3_1 0.0225(2) 0.0302(2) 0.0231(2) -0.00265(17) 0.00108(16) 0.00525(17)
Cl1_1 0.01762(19) 0.0276(2) 0.0251(2) 0.00268(16) 0.00072(15) 0.00394(16)
N1_2 0.0191(7) 0.0213(7) 0.0247(7) 0.0022(6) 0.0058(6) 0.0056(6)
C2_2 0.0209(8) 0.0248(9) 0.0215(8) 0.0036(7) 0.0020(7) 0.0048(7)
C3_2 0.0209(9) 0.0223(9) 0.0303(9) 0.0006(7) 0.0033(7) 0.0003(7)
C4_2 0.0225(9) 0.0230(9) 0.0323(10) 0.0070(7) 0.0100(7) 0.0064(7)
C5_2 0.0267(9) 0.0297(9) 0.0214(8) 0.0066(7) 0.0057(7) 0.0078(8)
C6_2 0.0204(8) 0.0251(9) 0.0212(8) -0.0007(7) 0.0024(7) 0.0032(7)
C7_2 0.0361(11) 0.0284(10) 0.0446(12) 0.0120(9) 0.0170(9) 0.0035(8)
C1_2 0.0161(8) 0.0195(8) 0.0233(8) 0.0045(7) 0.0058(6) 0.0055(6)
C1_3 0.0149(7) 0.0172(8) 0.0174(7) 0.0007(6) 0.0006(6) 0.0014(6)
N1_3 0.0154(6) 0.0176(7) 0.0204(7) 0.0008(5) 0.0034(5) 0.0036(5)
C2_3 0.0160(8) 0.0276(9) 0.0259(9) 0.0026(7) 0.0057(7) 0.0040(7)
N2_3 0.0155(7) 0.0187(7) 0.0196(7) 0.0023(5) 0.0016(5) 0.0043(5)
C3_3 0.0159(8) 0.0250(9) 0.0252(9) 0.0018(7) 0.0042(7) 0.0066(7)
C1_4 0.0152(8) 0.0188(8) 0.0234(8) 0.0051(6) 0.0053(6) 0.0032(6)
C2_4 0.0192(8) 0.0232(9) 0.0227(8) 0.0029(7) 0.0066(7) 0.0017(7)
C3_4 0.0240(9) 0.0302(9) 0.0229(9) 0.0077(7) 0.0062(7) 0.0057(7)
C4_4 0.0246(9) 0.0270(9) 0.0307(9) 0.0116(8) 0.0130(8) 0.0073(7)
C5_4 0.0264(9) 0.0193(8) 0.0342(10) 0.0038(7) 0.0115(8) 0.0034(7)
C6_4 0.0176(8) 0.0210(8) 0.0267(9) 0.0016(7) 0.0072(7) 0.0030(6)
C7_4 0.0316(10) 0.0281(9) 0.0219(9) -0.0001(7) 0.0028(7) 0.0045(8)
C8_4 0.0427(12) 0.0339(11) 0.0386(11) 0.0169(9) 0.0159(9) 0.0135(9)
C9_4 0.0287(10) 0.0230(9) 0.0302(10) -0.0016(7) 0.0037(8) 0.0006(7)
C1_5 0.0184(8) 0.0193(8) 0.0229(8) 0.0054(7) 0.0053(7) 0.0075(6)
C2_5 0.0205(8) 0.0286(9) 0.0213(8) 0.0036(7) 0.0054(7) 0.0123(7)
C3_5 0.0303(10) 0.0364(10) 0.0232(9) 0.0101(8) 0.0093(8) 0.0186(8)
C4_5 0.0341(10) 0.0255(9) 0.0368(11) 0.0116(8) 0.0184(9) 0.0152(8)
C5_5 0.0259(9) 0.0198(9) 0.0378(10) 0.0035(8) 0.0112(8) 0.0068(7)
C6_5 0.0195(8) 0.0200(8) 0.0274(9) 0.0021(7) 0.0061(7) 0.0078(7)
C7_5 0.0233(9) 0.0379(11) 0.0226(9) -0.0006(8) -0.0011(7) 0.0091(8)
C8_5 0.0505(13) 0.0315(11) 0.0521(13) 0.0207(10) 0.0275(11) 0.0173(10)
C9_5 0.0258(9) 0.0220(9) 0.0283(9) -0.0018(7) -0.0001(7) 0.0034(7)

loop_
_atom_type_symbol
_atom_type_description
_atom_type_scat_dispersion_real
_atom_type_scat_dispersion_imag
_atom_type_scat_source
C C 0.0181 0.0091 'International Tables Vol C Tables 4.2.6.8 and 6.1.1.4'
N N 0.0311 0.0180 'International Tables Vol C Tables 4.2.6.8 and 6.1.1.4'
Cl Cl 0.3639 0.7018 'International Tables Vol C Tables 4.2.6.8 and 6.1.1.4'
V V 0.0687 2.1097 'International Tables Vol C Tables 4.2.6.8 and 6.1.1.4'
H H 0.0000 0.0000 'International Tables Vol C Tables 4.2.6.8 and 6.1.1.4'

loop_
_geom_angle_atom_site_label_1
_geom_angle_atom_site_label_2
_geom_angle_atom_site_label_3
_geom_angle
_geom_angle_site_symmetry_1
_geom_angle_site_symmetry_3
_geom_angle_publ_flag
N1_2 V1_1 C1_3 99.80(7) . . ?
N1_2 V1_1 Cl1_1 101.61(5) . . ?
C1_3 V1_1 Cl1_1 85.89(4) . . ?
N1_2 V1_1 Cl2_1 105.92(5) . . ?
C1_3 V1_1 Cl2_1 153.95(5) . . ?
Cl1_1 V1_1 Cl2_1 92.805(19) . . ?
N1_2 V1_1 Cl3_1 100.36(5) . . ?
C1_3 V1_1 Cl3_1 81.34(4) . . ?
Cl1_1 V1_1 Cl3_1 156.16(2) . . ?
Cl2_1 V1_1 Cl3_1 89.988(19) . . ?
C1_2 N1_2 V1_1 171.31(13) . . ?
C3_2 C2_2 C1_2 119.47(16) . . ?
C3_2 C2_2 H2_2 120.3 . . ?
C1_2 C2_2 H2_2 120.3 . . ?
C2_2 C3_2 C4_2 121.16(17) . . ?
C2_2 C3_2 H3_2 119.4 . . ?
C4_2 C3_2 H3_2 119.4 . . ?
C5_2 C4_2 C3_2 118.57(16) . . ?
C5_2 C4_2 C7_2 121.21(17) . . ?
C3_2 C4_2 C7_2 120.22(18) . . ?
C6_2 C5_2 C4_2 121.16(17) . . ?
C6_2 C5_2 H5_2 119.4 . . ?
C4_2 C5_2 H5_2 119.4 . . ?
C5_2 C6_2 C1_2 119.57(16) . . ?
C5_2 C6_2 H6_2 120.2 . . ?
C1_2 C6_2 H6_2 120.2 . . ?
C4_2 C7_2 H7A_2 109.5 . . ?
C4_2 C7_2 H7B_2 109.5 . . ?
H7A_2 C7_2 H7B_2 109.5 . . ?
C4_2 C7_2 H7C_2 109.5 . . ?
H7A_2 C7_2 H7C_2 109.5 . . ?
H7B_2 C7_2 H7C_2 109.5 . . ?
N1_2 C1_2 C6_2 119.62(15) . . ?
N1_2 C1_2 C2_2 120.31(15) . . ?
C6_2 C1_2 C2_2 120.07(15) . . ?
N2_3 C1_3 N1_3 104.20(14) . . ?
N2_3 C1_3 V1_1 128.28(12) . . ?
N1_3 C1_3 V1_1 126.64(12) . . ?
C1_3 N1_3 C2_3 110.93(14) . . ?
C1_3 N1_3 C1_4 127.04(14) . . ?
C2_3 N1_3 C1_4 121.29(14) . . ?
C3_3 C2_3 N1_3 106.76(15) . . ?
C3_3 C2_3 H2_3 126.6 . . ?
N1_3 C2_3 H2_3 126.6 . . ?
C1_3 N2_3 C3_3 111.14(14) . . ?
C1_3 N2_3 C1_5 127.74(14) . . ?
C3_3 N2_3 C1_5 121.01(14) . . ?
C2_3 C3_3 N2_3 106.96(15) . . ?
C2_3 C3_3 H3_3 126.5 . . ?
N2_3 C3_3 H3_3 126.5 . . ?
C6_4 C1_4 C2_4 122.65(16) . . ?
C6_4 C1_4 N1_3 120.18(15) . . ?
C2_4 C1_4 N1_3 116.91(15) . . ?
C1_4 C2_4 C3_4 117.29(16) . . ?
C1_4 C2_4 C7_4 121.74(16) . . ?
C3_4 C2_4 C7_4 120.96(16) . . ?
C4_4 C3_4 C2_4 121.95(17) . . ?
C4_4 C3_4 H3_4 119.0 . . ?
C2_4 C3_4 H3_4 119.0 . . ?
C3_4 C4_4 C5_4 118.58(17) . . ?
C3_4 C4_4 C8_4 120.34(18) . . ?
C5_4 C4_4 C8_4 121.08(18) . . ?
C4_4 C5_4 C6_4 121.95(17) . . ?
C4_4 C5_4 H5_4 119.0 . . ?
C6_4 C5_4 H5_4 119.0 . . ?
C1_4 C6_4 C5_4 117.42(16) . . ?
C1_4 C6_4 C9_4 121.63(16) . . ?
C5_4 C6_4 C9_4 120.88(16) . . ?
C2_4 C7_4 H7A_4 109.5 . . ?
C2_4 C7_4 H7B_4 109.5 . . ?
H7A_4 C7_4 H7B_4 109.5 . . ?
C2_4 C7_4 H7C_4 109.5 . . ?
H7A_4 C7_4 H7C_4 109.5 . . ?
H7B_4 C7_4 H7C_4 109.5 . . ?
C4_4 C8_4 H8A_4 109.5 . . ?
C4_4 C8_4 H8B_4 109.5 . . ?
H8A_4 C8_4 H8B_4 109.5 . . ?
C4_4 C8_4 H8C_4 109.5 . . ?
H8A_4 C8_4 H8C_4 109.5 . . ?
H8B_4 C8_4 H8C_4 109.5 . . ?
C6_4 C9_4 H9A_4 109.5 . . ?
C6_4 C9_4 H9B_4 109.5 . . ?
H9A_4 C9_4 H9B_4 109.5 . . ?
C6_4 C9_4 H9C_4 109.5 . . ?
H9A_4 C9_4 H9C_4 109.5 . . ?
H9B_4 C9_4 H9C_4 109.5 . . ?
C2_5 C1_5 C6_5 122.57(16) . . ?
C2_5 C1_5 N2_3 118.89(15) . . ?
C6_5 C1_5 N2_3 118.35(15) . . ?
C3_5 C2_5 C1_5 117.20(17) . . ?
C3_5 C2_5 C7_5 120.95(17) . . ?
C1_5 C2_5 C7_5 121.82(16) . . ?
C4_5 C3_5 C2_5 122.48(17) . . ?
C4_5 C3_5 H3_5 118.8 . . ?
C2_5 C3_5 H3_5 118.8 . . ?
C3_5 C4_5 C5_5 118.49(17) . . ?
C3_5 C4_5 C8_5 121.00(19) . . ?
C5_5 C4_5 C8_5 120.51(19) . . ?
C4_5 C5_5 C6_5 121.41(18) . . ?
C4_5 C5_5 H5_5 119.3 . . ?
C6_5 C5_5 H5_5 119.3 . . ?
C1_5 C6_5 C5_5 117.76(17) . . ?
C1_5 C6_5 C9_5 121.31(15) . . ?
C5_5 C6_5 C9_5 120.93(16) . . ?
C2_5 C7_5 H7A_5 109.5 . . ?
C2_5 C7_5 H7B_5 109.5 . . ?
H7A_5 C7_5 H7B_5 109.5 . . ?
C2_5 C7_5 H7C_5 109.5 . . ?
H7A_5 C7_5 H7C_5 109.5 . . ?
H7B_5 C7_5 H7C_5 109.5 . . ?
C4_5 C8_5 H8A_5 109.5 . . ?
C4_5 C8_5 H8B_5 109.5 . . ?
H8A_5 C8_5 H8B_5 109.5 . . ?
C4_5 C8_5 H8C_5 109.5 . . ?
H8A_5 C8_5 H8C_5 109.5 . . ?
H8B_5 C8_5 H8C_5 109.5 . . ?
C6_5 C9_5 H9A_5 109.5 . . ?
C6_5 C9_5 H9B_5 109.5 . . ?
H9A_5 C9_5 H9B_5 109.5 . . ?
C6_5 C9_5 H9C_5 109.5 . . ?
H9A_5 C9_5 H9C_5 109.5 . . ?
H9B_5 C9_5 H9C_5 109.5 . . ?

loop_
_geom_bond_atom_site_label_1
_geom_bond_atom_site_label_2
_geom_bond_distance
_geom_bond_site_symmetry_2
_geom_bond_publ_flag
V1_1 N1_2 1.6371(15) . ?
V1_1 C1_3 2.1662(16) . ?
V1_1 Cl1_1 2.2602(5) . ?
V1_1 Cl2_1 2.2710(5) . ?
V1_1 Cl3_1 2.2789(5) . ?
N1_2 C1_2 1.382(2) . ?
C2_2 C3_2 1.386(2) . ?
C2_2 C1_2 1.400(2) . ?
C2_2 H2_2 0.9500 . ?
C3_2 C4_2 1.399(3) . ?
C3_2 H3_2 0.9500 . ?
C4_2 C5_2 1.393(3) . ?
C4_2 C7_2 1.506(2) . ?
C5_2 C6_2 1.389(3) . ?
C5_2 H5_2 0.9500 . ?
C6_2 C1_2 1.396(2) . ?
C6_2 H6_2 0.9500 . ?
C7_2 H7A_2 0.9800 . ?
C7_2 H7B_2 0.9800 . ?
C7_2 H7C_2 0.9800 . ?
C1_3 N2_3 1.355(2) . ?
C1_3 N1_3 1.365(2) . ?
N1_3 C2_3 1.386(2) . ?
N1_3 C1_4 1.447(2) . ?
C2_3 C3_3 1.343(2) . ?
C2_3 H2_3 0.9500 . ?
N2_3 C3_3 1.386(2) . ?
N2_3 C1_5 1.448(2) . ?
C3_3 H3_3 0.9500 . ?
C1_4 C6_4 1.395(2) . ?
C1_4 C2_4 1.397(2) . ?
C2_4 C3_4 1.398(2) . ?
C2_4 C7_4 1.504(2) . ?
C3_4 C4_4 1.389(3) . ?
C3_4 H3_4 0.9500 . ?
C4_4 C5_4 1.389(3) . ?
C4_4 C8_4 1.509(3) . ?
C5_4 C6_4 1.396(3) . ?
C5_4 H5_4 0.9500 . ?
C6_4 C9_4 1.508(3) . ?
C7_4 H7A_4 0.9800 . ?
C7_4 H7B_4 0.9800 . ?
C7_4 H7C_4 0.9800 . ?
C8_4 H8A_4 0.9800 . ?
C8_4 H8B_4 0.9800 . ?
C8_4 H8C_4 0.9800 . ?
C9_4 H9A_4 0.9800 . ?
C9_4 H9B_4 0.9800 . ?
C9_4 H9C_4 0.9800 . ?
C1_5 C2_5 1.395(2) . ?
C1_5 C6_5 1.397(2) . ?
C2_5 C3_5 1.393(3) . ?
C2_5 C7_5 1.502(3) . ?
C3_5 C4_5 1.387(3) . ?
C3_5 H3_5 0.9500 . ?
C4_5 C5_5 1.394(3) . ?
C4_5 C8_5 1.511(3) . ?
C5_5 C6_5 1.399(2) . ?
C5_5 H5_5 0.9500 . ?
C6_5 C9_5 1.508(2) . ?
C7_5 H7A_5 0.9800 . ?
C7_5 H7B_5 0.9800 . ?
C7_5 H7C_5 0.9800 . ?
C8_5 H8A_5 0.9800 . ?
C8_5 H8B_5 0.9800 . ?
C8_5 H8C_5 0.9800 . ?
C9_5 H9A_5 0.9800 . ?
C9_5 H9B_5 0.9800 . ?
C9_5 H9C_5 0.9800 . ?

loop_
_geom_torsion_atom_site_label_1
_geom_torsion_atom_site_label_2
_geom_torsion_atom_site_label_3
_geom_torsion_atom_site_label_4
_geom_torsion
_geom_torsion_site_symmetry_1
_geom_torsion_site_symmetry_2
_geom_torsion_site_symmetry_3
_geom_torsion_site_symmetry_4
_geom_torsion_publ_flag
C1_2 C2_2 C3_2 C4_2 -0.4(3) . . . . ?
C2_2 C3_2 C4_2 C5_2 0.3(3) . . . . ?
C2_2 C3_2 C4_2 C7_2 -179.08(17) . . . . ?
C3_2 C4_2 C5_2 C6_2 -0.3(3) . . . . ?
C7_2 C4_2 C5_2 C6_2 179.09(17) . . . . ?
C4_2 C5_2 C6_2 C1_2 0.3(3) . . . . ?
C5_2 C6_2 C1_2 N1_2 179.58(16) . . . . ?
C5_2 C6_2 C1_2 C2_2 -0.4(3) . . . . ?
C3_2 C2_2 C1_2 N1_2 -179.57(16) . . . . ?
C3_2 C2_2 C1_2 C6_2 0.4(3) . . . . ?
N2_3 C1_3 N1_3 C2_3 -1.08(18) . . . . ?
V1_1 C1_3 N1_3 C2_3 168.82(12) . . . . ?
N2_3 C1_3 N1_3 C1_4 169.10(15) . . . . ?
V1_1 C1_3 N1_3 C1_4 -21.0(2) . . . . ?
C1_3 N1_3 C2_3 C3_3 0.7(2) . . . . ?
C1_4 N1_3 C2_3 C3_3 -170.10(15) . . . . ?
N1_3 C1_3 N2_3 C3_3 1.03(18) . . . . ?
V1_1 C1_3 N2_3 C3_3 -168.64(12) . . . . ?
N1_3 C1_3 N2_3 C1_5 -175.26(15) . . . . ?
V1_1 C1_3 N2_3 C1_5 15.1(2) . . . . ?
N1_3 C2_3 C3_3 N2_3 -0.08(19) . . . . ?
C1_3 N2_3 C3_3 C2_3 -0.6(2) . . . . ?
C1_5 N2_3 C3_3 C2_3 175.96(15) . . . . ?
C1_3 N1_3 C1_4 C6_4 96.8(2) . . . . ?
C2_3 N1_3 C1_4 C6_4 -94.0(2) . . . . ?
C1_3 N1_3 C1_4 C2_4 -88.9(2) . . . . ?
C2_3 N1_3 C1_4 C2_4 80.4(2) . . . . ?
C6_4 C1_4 C2_4 C3_4 -4.5(2) . . . . ?
N1_3 C1_4 C2_4 C3_4 -178.67(15) . . . . ?
C6_4 C1_4 C2_4 C7_4 174.19(16) . . . . ?
N1_3 C1_4 C2_4 C7_4 0.0(2) . . . . ?
C1_4 C2_4 C3_4 C4_4 1.4(3) . . . . ?
C7_4 C2_4 C3_4 C4_4 -177.24(17) . . . . ?
C2_4 C3_4 C4_4 C5_4 1.5(3) . . . . ?
C2_4 C3_4 C4_4 C8_4 -178.83(17) . . . . ?
C3_4 C4_4 C5_4 C6_4 -1.5(3) . . . . ?
C8_4 C4_4 C5_4 C6_4 178.78(17) . . . . ?
C2_4 C1_4 C6_4 C5_4 4.4(3) . . . . ?
N1_3 C1_4 C6_4 C5_4 178.44(15) . . . . ?
C2_4 C1_4 C6_4 C9_4 -172.40(16) . . . . ?
N1_3 C1_4 C6_4 C9_4 1.6(2) . . . . ?
C4_4 C5_4 C6_4 C1_4 -1.3(3) . . . . ?
C4_4 C5_4 C6_4 C9_4 175.52(16) . . . . ?
C1_3 N2_3 C1_5 C2_5 -109.14(19) . . . . ?
C3_3 N2_3 C1_5 C2_5 74.9(2) . . . . ?
C1_3 N2_3 C1_5 C6_5 75.8(2) . . . . ?
C3_3 N2_3 C1_5 C6_5 -100.18(19) . . . . ?
C6_5 C1_5 C2_5 C3_5 -3.0(3) . . . . ?
N2_3 C1_5 C2_5 C3_5 -177.85(15) . . . . ?
C6_5 C1_5 C2_5 C7_5 174.96(16) . . . . ?
N2_3 C1_5 C2_5 C7_5 0.1(2) . . . . ?
C1_5 C2_5 C3_5 C4_5 0.6(3) . . . . ?
C7_5 C2_5 C3_5 C4_5 -177.42(17) . . . . ?
C2_5 C3_5 C4_5 C5_5 1.8(3) . . . . ?
C2_5 C3_5 C4_5 C8_5 -177.94(17) . . . . ?
C3_5 C4_5 C5_5 C6_5 -1.8(3) . . . . ?
C8_5 C4_5 C5_5 C6_5 177.89(17) . . . . ?
C2_5 C1_5 C6_5 C5_5 2.9(3) . . . . ?
N2_3 C1_5 C6_5 C5_5 177.83(15) . . . . ?
C2_5 C1_5 C6_5 C9_5 -177.46(16) . . . . ?
N2_3 C1_5 C6_5 C9_5 -2.6(2) . . . . ?
C4_5 C5_5 C6_5 C1_5 -0.4(3) . . . . ?
C4_5 C5_5 C6_5 C9_5 179.96(16) . . . . ?
